data_7150173
loop_
_publ_author_name
'Dutt, Anita'
'Drew, Michael G. B.'
'Pramanik, Animesh'

_publ_section_title
;
 beta-Sheet mediated self-assembly of dipeptides of omega-amino acids
 and remarkable fibrillation in the solid state.
;
_journal_issue 12
_journal_name_full 'Organic &amp; biomolecular chemistry'
_journal_page_first 2250
_journal_page_last 2254
_journal_paper_doi 10.1039/b504112k
_journal_volume 3
_journal_year 2005
_chemical_formula_moiety (Boc-??Abu-mABA-OMe)
_chemical_formula_sum 'C17 H24 N2 O5'
_chemical_formula_weight 336.38
_chemical_name_systematic
;
?
;
_space_group_IT_number 2
_symmetry_cell_setting triclinic
_symmetry_space_group_name_Hall '-P 1'
_symmetry_space_group_name_H-M 'P -1'
_atom_sites_solution_hydrogens geom
_atom_sites_solution_primary direct
_atom_sites_solution_secondary difmap
_audit_creation_method SHELXL-97
_cell_angle_alpha 79.936(10)
_cell_angle_beta 79.890(10)
_cell_angle_gamma 85.346(10)
_cell_formula_units_Z 2
_cell_length_a 5.448(6)
_cell_length_b 11.674(12)
_cell_length_c 14.810(14)
_cell_measurement_temperature 293(2)
_cell_volume 911.8(16)
_computing_cell_refinement XDS
_computing_data_collection 'XDS (Kabsch, 1991)'
_computing_data_reduction XDS
_computing_molecular_graphics PLATON(Spek,1994)
_computing_structure_refinement 'SHELXL-93 (Sheldrick, 1993)'
_computing_structure_solution 'SHELXS-86 (Sheldrick, 1990)'
_diffrn_ambient_temperature 293(2)
_diffrn_measured_fraction_theta_full 0.820
_diffrn_measured_fraction_theta_max 0.820
_diffrn_measurement_device 'Marresearch Image Plate'
_diffrn_measurement_method '95 frames at 2^o intervals, counting time 2 min.'
_diffrn_radiation_monochromator graphite
_diffrn_radiation_source 'fine-focus sealed tube'
_diffrn_radiation_type MoK\a
_diffrn_radiation_wavelength 0.71073
_diffrn_reflns_av_R_equivalents 0.0325
_diffrn_reflns_av_sigmaI/netI 0.1475
_diffrn_reflns_limit_h_max 5
_diffrn_reflns_limit_h_min -5
_diffrn_reflns_limit_k_max 14
_diffrn_reflns_limit_k_min -14
_diffrn_reflns_limit_l_max 17
_diffrn_reflns_limit_l_min -18
_diffrn_reflns_number 5224
_diffrn_reflns_theta_full 26.35
_diffrn_reflns_theta_max 26.35
_diffrn_reflns_theta_min 1.42
_exptl_absorpt_coefficient_mu 0.090
_exptl_absorpt_correction_type none
_exptl_crystal_colour white
_exptl_crystal_density_diffrn 1.225
_exptl_crystal_density_method 'not measured'
_exptl_crystal_description needle
_exptl_crystal_F_000 360
_exptl_crystal_size_max 0.30
_exptl_crystal_size_mid 0.05
_exptl_crystal_size_min 0.05
_refine_diff_density_max 0.262
_refine_diff_density_min -0.284
_refine_diff_density_rms 0.064
_refine_ls_extinction_coef 0.051(10)
_refine_ls_extinction_expression Fc^*^=kFc[1+0.001xFc^2^\l^3^/sin(2\q)]^-1/4^
_refine_ls_extinction_method SHELXL
_refine_ls_goodness_of_fit_ref 0.988
_refine_ls_hydrogen_treatment mixed
_refine_ls_matrix_type full
_refine_ls_number_parameters 222
_refine_ls_number_reflns 3040
_refine_ls_number_restraints 0
_refine_ls_restrained_S_all 0.988
_refine_ls_R_factor_all 0.1709
_refine_ls_R_factor_gt 0.0931
_refine_ls_shift/su_max 0.001
_refine_ls_shift/su_mean 0.000
_refine_ls_structure_factor_coef Fsqd
_refine_ls_weighting_details
;
w=1/[\s^2^(Fo^2^)+(0.1205P)^2^+0.0000P] where P=(Fo^2^+2Fc^2^)/3
;
_refine_ls_weighting_scheme calc
_refine_ls_wR_factor_gt 0.2465
_refine_ls_wR_factor_ref 0.2686
_reflns_number_gt 1305
_reflns_number_total 3040
_reflns_threshold_expression >2sigma(I)
_cod_data_source_file b504112k.txt
_cod_data_source_block Peptide_II
_cod_original_sg_symbol_H-M P-1
_cod_database_code 7150173

loop_
_symmetry_equiv_pos_as_xyz
'x, y, z'
'-x, -y, -z'

loop_
_atom_site_label
_atom_site_type_symbol
_atom_site_fract_x
_atom_site_fract_y
_atom_site_fract_z
_atom_site_U_iso_or_equiv
_atom_site_adp_type
_atom_site_occupancy
_atom_site_symmetry_multiplicity
_atom_site_calc_flag
_atom_site_refinement_flags
_atom_site_disorder_assembly
_atom_site_disorder_group
C1 C 0.6949(10) 0.2651(5) 0.0132(4) 0.0439(14) Uani 1 1 d . . .
C2 C 0.7041(10) 0.3693(5) 0.0502(4) 0.0456(14) Uani 1 1 d . . .
H2 H 0.8421 0.4145 0.0295 0.055 Uiso 1 1 calc R . .
C3 C 0.5164(9) 0.4049(4) 0.1151(4) 0.0406(13) Uani 1 1 d . . .
C4 C 0.3109(10) 0.3389(4) 0.1468(4) 0.0442(14) Uani 1 1 d . . .
H4 H 0.1804 0.3633 0.1899 0.053 Uiso 1 1 calc R . .
C5 C 0.3009(11) 0.2369(5) 0.1142(4) 0.0574(17) Uani 1 1 d . . .
H5 H 0.1632 0.1922 0.1379 0.069 Uiso 1 1 calc R . .
C6 C 0.4777(10) 0.1974(5) 0.0499(4) 0.0475(15) Uani 1 1 d . . .
H6 H 0.4609 0.1280 0.0294 0.057 Uiso 1 1 calc R . .
N11 N 0.8980(8) 0.2295(4) -0.0523(3) 0.0481(12) Uani 1 1 d . . .
H11 H 1.0161 0.2773 -0.0672 0.058 Uiso 1 1 calc R . .
C12 C 0.9422(12) 0.1345(5) -0.0960(4) 0.0559(16) Uani 1 1 d . . .
C13 C 1.1677(11) 0.1302(5) -0.1625(4) 0.0611(17) Uani 1 1 d . . .
H13A H 1.3082 0.1373 -0.1320 0.073 Uiso 1 1 calc R . .
H13B H 1.1631 0.1968 -0.2116 0.073 Uiso 1 1 calc R . .
C15 C 1.2130(10) 0.0169(5) -0.2072(4) 0.0450(14) Uani 1 1 d . . .
H15A H 1.2137 -0.0505 -0.1585 0.054 Uiso 1 1 calc R . .
H15B H 1.0778 0.0108 -0.2406 0.054 Uiso 1 1 calc R . .
O14 O 0.7848(7) 0.0553(4) -0.0786(3) 0.0629(12) Uani 1 1 d . . .
C31 C 0.5549(11) 0.5158(5) 0.1491(4) 0.0466(14) Uani 1 1 d . . .
C16 C 1.4656(10) 0.0176(5) -0.2752(4) 0.0490(15) Uani 1 1 d . . .
H16A H 1.5976 0.0351 -0.2443 0.059 Uiso 1 1 calc R . .
H16B H 1.5046 -0.0590 -0.2925 0.059 Uiso 1 1 calc R . .
O32 O 0.3491(8) 0.5394(4) 0.2134(3) 0.0689(13) Uani 1 1 d . . .
N17 N 1.4549(9) 0.1036(4) -0.3584(3) 0.0552(13) Uani 1 1 d . . .
H17 H 1.3126 0.1254 -0.3751 0.066 Uiso 1 1 calc R . .
C33 C 0.3768(15) 0.6399(7) 0.2621(6) 0.096(3) Uani 1 1 d . . .
H33A H 0.5444 0.6652 0.2448 0.116 Uiso 1 1 calc R . .
H33B H 0.3419 0.6152 0.3282 0.116 Uiso 1 1 calc R . .
H33C H 0.2618 0.7031 0.2444 0.116 Uiso 1 1 calc R . .
C18 C 1.6675(14) 0.1506(5) -0.4110(5) 0.0590(17) Uani 1 1 d . . .
O19 O 1.8711(9) 0.1344(4) -0.3891(3) 0.0663(13) Uani 1 1 d . . .
O34 O 0.7280(8) 0.5750(4) 0.1291(3) 0.0641(12) Uani 1 1 d . . .
O20 O 1.6163(7) 0.2185(3) -0.4897(3) 0.0598(12) Uani 1 1 d . . .
C21 C 1.8153(11) 0.2700(5) -0.5630(4) 0.0494(14) Uani 1 1 d . . .
C22 C 1.6765(14) 0.3303(7) -0.6369(6) 0.101(3) Uani 1 1 d . . .
H22A H 1.5185 0.3615 -0.6090 0.121 Uiso 1 1 calc R . .
H22B H 1.6494 0.2758 -0.6754 0.121 Uiso 1 1 calc R . .
H22C H 1.7717 0.3924 -0.6742 0.121 Uiso 1 1 calc R . .
C23 C 2.0020(13) 0.1763(6) -0.5950(5) 0.081(2) Uani 1 1 d . . .
H23A H 2.1397 0.2119 -0.6373 0.097 Uiso 1 1 calc R . .
H23B H 1.9229 0.1273 -0.6259 0.097 Uiso 1 1 calc R . .
H23C H 2.0619 0.1301 -0.5422 0.097 Uiso 1 1 calc R . .
C24 C 1.9481(14) 0.3545(6) -0.5266(5) 0.087(2) Uani 1 1 d . . .
H24A H 1.8289 0.4103 -0.5009 0.104 Uiso 1 1 calc R . .
H24B H 2.0642 0.3941 -0.5763 0.104 Uiso 1 1 calc R . .
H24C H 2.0367 0.3134 -0.4791 0.104 Uiso 1 1 calc R . .

loop_
_atom_site_aniso_label
_atom_site_aniso_U_11
_atom_site_aniso_U_22
_atom_site_aniso_U_33
_atom_site_aniso_U_23
_atom_site_aniso_U_13
_atom_site_aniso_U_12
C1 0.042(3) 0.040(3) 0.051(4) -0.009(3) -0.007(3) -0.004(2)
C2 0.049(4) 0.040(3) 0.049(4) -0.009(3) -0.007(3) -0.005(2)
C3 0.037(3) 0.035(3) 0.048(3) -0.001(3) -0.007(3) -0.004(2)
C4 0.043(3) 0.040(3) 0.049(4) -0.006(3) -0.009(3) -0.003(2)
C5 0.053(4) 0.054(4) 0.065(4) -0.012(3) -0.005(3) -0.007(3)
C6 0.046(4) 0.040(3) 0.058(4) -0.008(3) -0.011(3) -0.011(3)
N11 0.047(3) 0.044(3) 0.056(3) -0.009(2) -0.011(2) -0.007(2)
C12 0.064(4) 0.045(4) 0.059(4) -0.012(3) -0.010(3) -0.001(3)
C13 0.057(4) 0.062(4) 0.066(4) -0.009(3) -0.015(3) -0.008(3)
C15 0.051(4) 0.038(3) 0.045(3) -0.005(3) -0.006(3) -0.007(2)
O14 0.062(3) 0.054(3) 0.076(3) -0.017(2) -0.008(2) -0.015(2)
C31 0.045(4) 0.045(4) 0.048(4) -0.006(3) -0.006(3) -0.002(3)
C16 0.050(4) 0.039(3) 0.057(4) -0.008(3) -0.005(3) -0.003(2)
O32 0.074(3) 0.062(3) 0.072(3) -0.018(2) -0.006(2) -0.006(2)
N17 0.051(3) 0.057(3) 0.057(3) -0.007(3) -0.009(2) -0.002(2)
C33 0.109(6) 0.087(6) 0.090(6) -0.023(5) 0.006(5) -0.016(5)
C18 0.065(5) 0.054(4) 0.060(4) -0.015(3) -0.011(4) -0.004(3)
O19 0.062(3) 0.067(3) 0.070(3) -0.006(2) -0.016(2) -0.004(2)
O34 0.062(3) 0.056(3) 0.073(3) -0.010(2) -0.003(2) -0.013(2)
O20 0.051(3) 0.061(3) 0.064(3) -0.004(2) -0.008(2) -0.0019(19)
C21 0.048(3) 0.046(3) 0.054(4) -0.005(3) -0.008(3) -0.004(3)
C22 0.084(6) 0.119(7) 0.091(6) 0.005(5) -0.013(5) -0.007(5)
C23 0.074(5) 0.092(6) 0.074(5) -0.008(4) -0.013(4) -0.002(4)
C24 0.085(5) 0.088(6) 0.088(6) -0.008(4) -0.011(4) -0.021(4)

loop_
_atom_type_symbol
_atom_type_description
_atom_type_scat_dispersion_real
_atom_type_scat_dispersion_imag
_atom_type_scat_source
C C 0.0033 0.0016 'International Tables Vol C Tables 4.2.6.8 and 6.1.1.4'
H H 0.0000 0.0000 'International Tables Vol C Tables 4.2.6.8 and 6.1.1.4'
N N 0.0061 0.0033 'International Tables Vol C Tables 4.2.6.8 and 6.1.1.4'
O O 0.0106 0.0060 'International Tables Vol C Tables 4.2.6.8 and 6.1.1.4'

loop_
_geom_angle_atom_site_label_1
_geom_angle_atom_site_label_2
_geom_angle_atom_site_label_3
_geom_angle
_geom_angle_site_symmetry_1
_geom_angle_site_symmetry_3
_geom_angle_publ_flag
N11 C1 C2 120.2(5) . . ?
N11 C1 C6 123.5(5) . . ?
C2 C1 C6 116.2(5) . . ?
C3 C2 C1 122.1(5) . . ?
C2 C3 C4 119.7(5) . . ?
C2 C3 C31 116.0(5) . . ?
C4 C3 C31 124.2(5) . . ?
C5 C4 C3 119.2(5) . . ?
C6 C5 C4 124.0(6) . . ?
C5 C6 C1 118.7(5) . . ?
C12 N11 C1 132.7(5) . . ?
O14 C12 N11 120.2(6) . . ?
O14 C12 C13 122.7(6) . . ?
N11 C12 C13 117.1(5) . . ?
C12 C13 C15 114.6(5) . . ?
C16 C15 C13 111.1(4) . . ?
O34 C31 O32 122.4(6) . . ?
O34 C31 C3 129.0(6) . . ?
O32 C31 C3 108.6(5) . . ?
N17 C16 C15 111.1(4) . . ?
C31 O32 C33 114.1(5) . . ?
C18 N17 C16 121.3(5) . . ?
O19 C18 O20 124.7(6) . . ?
O19 C18 N17 124.3(6) . . ?
O20 C18 N17 111.0(6) . . ?
C18 O20 C21 121.9(5) . . ?
O20 C21 C22 103.3(5) . . ?
O20 C21 C24 109.9(5) . . ?
C22 C21 C24 111.1(6) . . ?
O20 C21 C23 110.6(5) . . ?
C22 C21 C23 112.9(6) . . ?
C24 C21 C23 108.9(5) . . ?

loop_
_geom_bond_atom_site_label_1
_geom_bond_atom_site_label_2
_geom_bond_distance
_geom_bond_site_symmetry_2
_geom_bond_publ_flag
C1 N11 1.423(7) . ?
C1 C2 1.427(7) . ?
C1 C6 1.448(7) . ?
C2 C3 1.367(8) . ?
C3 C4 1.377(7) . ?
C3 C31 1.510(8) . ?
C4 C5 1.370(8) . ?
C5 C6 1.344(8) . ?
N11 C12 1.364(7) . ?
C12 O14 1.275(7) . ?
C12 C13 1.436(8) . ?
C13 C15 1.564(8) . ?
C15 C16 1.556(7) . ?
C31 O34 1.180(6) . ?
C31 O32 1.381(7) . ?
C16 N17 1.453(7) . ?
O32 C33 1.511(8) . ?
N17 C18 1.374(8) . ?
C18 O19 1.201(7) . ?
C18 O20 1.349(7) . ?
O20 C21 1.476(7) . ?
C21 C22 1.484(9) . ?
C21 C24 1.492(9) . ?
C21 C23 1.513(9) . ?

loop_
_geom_torsion_atom_site_label_1
_geom_torsion_atom_site_label_2
_geom_torsion_atom_site_label_3
_geom_torsion_atom_site_label_4
_geom_torsion
_geom_torsion_site_symmetry_1
_geom_torsion_site_symmetry_2
_geom_torsion_site_symmetry_3
_geom_torsion_site_symmetry_4
_geom_torsion_publ_flag
N11 C1 C2 C3 -178.1(5) . . . . ?
C6 C1 C2 C3 -1.4(8) . . . . ?
C1 C2 C3 C4 0.2(8) . . . . ?
C1 C2 C3 C31 178.9(5) . . . . ?
C2 C3 C4 C5 1.5(8) . . . . ?
C31 C3 C4 C5 -177.0(5) . . . . ?
C3 C4 C5 C6 -2.1(9) . . . . ?
C4 C5 C6 C1 0.9(9) . . . . ?
N11 C1 C6 C5 177.5(5) . . . . ?
C2 C1 C6 C5 0.8(8) . . . . ?
C2 C1 N11 C12 177.8(5) . . . . ?
C6 C1 N11 C12 1.3(9) . . . . ?
C1 N11 C12 O14 -1.7(10) . . . . ?
C1 N11 C12 C13 177.1(6) . . . . ?
O14 C12 C13 C15 -3.6(9) . . . . ?
N11 C12 C13 C15 177.6(5) . . . . ?
C12 C13 C15 C16 -177.8(5) . . . . ?
C2 C3 C31 O34 -2.1(9) . . . . ?
C4 C3 C31 O34 176.5(6) . . . . ?
C2 C3 C31 O32 179.6(5) . . . . ?
C4 C3 C31 O32 -1.7(7) . . . . ?
C13 C15 C16 N17 -70.1(6) . . . . ?
O34 C31 O32 C33 -5.7(8) . . . . ?
C3 C31 O32 C33 172.7(5) . . . . ?
C15 C16 N17 C18 155.8(5) . . . . ?
C16 N17 C18 O19 -7.4(9) . . . . ?
C16 N17 C18 O20 173.4(5) . . . . ?
O19 C18 O20 C21 7.0(9) . . . . ?
N17 C18 O20 C21 -173.7(5) . . . . ?
C18 O20 C21 C22 176.8(6) . . . . ?
C18 O20 C21 C24 -64.6(7) . . . . ?
C18 O20 C21 C23 55.7(7) . . . . ?

loop_
_cod_related_entry_id
_cod_related_entry_database
_cod_related_entry_code
1 ChemSpider 9361812
